data_4320859
loop_
_publ_author_name
'Steven M. Damo'
'Kin-Chung Lam'
'Arnold L. Rheingold'
'Marc A. Walters'

_publ_contact_author
; 
     Walters, Marc A. 
     Department of Chemistry  
     New York University
     100 Washington Square East
     New York, New York 10003-6688
     USA 
;
_publ_contact_author_email marc.walters@nyu.edu
_publ_contact_author_fax '+212 260 7905'
_publ_contact_author_phone '+212 998 8400'
_publ_section_title
;
 Titanium Alkoxide Complexes: Condensed Phase and Gas Phase Comparisons
;
_journal_name_full 'Inorganic Chemistry'
_journal_page_first 1635
_journal_page_last 1638
_journal_paper_doi 10.1021/ic990844n
_journal_volume 39
_journal_year 2000
_chemical_formula_sum 'C30 H58 Cl6 O8 Ti2'
_chemical_formula_weight 855.26
_chemical_name_systematic
;
 ?
;
_space_group_IT_number 14
_symmetry_cell_setting monoclinic
_symmetry_space_group_name_Hall '-P 2ybc'
_symmetry_space_group_name_H-M 'P 1 21/c 1'
_atom_sites_solution_hydrogens geom
_atom_sites_solution_primary direct
_atom_sites_solution_secondary difmap
_audit_creation_method SHELXL-97
_cell_angle_alpha 90.00
_cell_angle_beta 101.5683(2)
_cell_angle_gamma 90.00
_cell_formula_units_Z 4
_cell_length_a 14.1105(2)
_cell_length_b 17.0887(2)
_cell_length_c 18.2851(2)
_cell_measurement_reflns_used 6795
_cell_measurement_temperature 173(2)
_cell_measurement_theta_max 25.0
_cell_measurement_theta_min 2.0
_cell_volume 4319.52(9)
_computing_cell_refinement 'Bruker SMART'
_computing_data_collection 'Bruker SMART'
_computing_data_reduction 'Bruker SHELXTL'
_computing_molecular_graphics 'Bruker SHELXTL'
_computing_publication_material 'Bruker SHELXTL'
_computing_structure_refinement 'SHELXL-97 (Sheldrick, 1997)'
_computing_structure_solution 'SHELXS-97 (Sheldrick, 1990)'
_diffrn_ambient_temperature 173(2)
_diffrn_measured_fraction_theta_full 0.980
_diffrn_measured_fraction_theta_max 0.980
_diffrn_measurement_device_type 'CCD area detector'
_diffrn_measurement_method 'phi and omega scans'
_diffrn_radiation_monochromator graphite
_diffrn_radiation_source 'fine-focus sealed tube'
_diffrn_radiation_type MoK\a
_diffrn_radiation_wavelength 0.71073
_diffrn_reflns_av_R_equivalents 0.0372
_diffrn_reflns_av_sigmaI/netI 0.0383
_diffrn_reflns_limit_h_max 16
_diffrn_reflns_limit_h_min -16
_diffrn_reflns_limit_k_max 20
_diffrn_reflns_limit_k_min -17
_diffrn_reflns_limit_l_max 21
_diffrn_reflns_limit_l_min -21
_diffrn_reflns_number 14973
_diffrn_reflns_theta_full 25.00
_diffrn_reflns_theta_max 25.00
_diffrn_reflns_theta_min 1.89
_exptl_absorpt_coefficient_mu 0.781
_exptl_absorpt_correction_type none
_exptl_crystal_colour Colorless
_exptl_crystal_density_diffrn 1.315
_exptl_crystal_density_method 'not measured'
_exptl_crystal_description Plate
_exptl_crystal_F_000 1792
_exptl_crystal_size_max 0.30
_exptl_crystal_size_mid 0.25
_exptl_crystal_size_min 0.10
_refine_diff_density_max 0.858
_refine_diff_density_min -0.709
_refine_diff_density_rms 0.081
_refine_ls_extinction_method none
_refine_ls_goodness_of_fit_ref 1.425
_refine_ls_hydrogen_treatment mixed
_refine_ls_matrix_type full
_refine_ls_number_parameters 415
_refine_ls_number_reflns 7454
_refine_ls_number_restraints 0
_refine_ls_restrained_S_all 1.425
_refine_ls_R_factor_all 0.0575
_refine_ls_R_factor_gt 0.0492
_refine_ls_shift/su_max 0.017
_refine_ls_shift/su_mean 0.002
_refine_ls_structure_factor_coef Fsqd
_refine_ls_weighting_details 'calc w=1/[\s^2^(Fo^2^)+(0.1000P)^2^+0.0000P] where P=(Fo^2^+2Fc^2^)/3'
_refine_ls_weighting_scheme calc
_refine_ls_wR_factor_gt 0.1626
_refine_ls_wR_factor_ref 0.1753
_reflns_number_gt 6639
_reflns_number_total 7454
_reflns_threshold_expression >2sigma(I)
_cod_data_source_file ic990844n.cif
_cod_data_source_block wal02
_cod_depositor_comments
;
The following automatic conversions were performed:

'_symmetry_cell_setting' value 'Monoclinic' changed to 'monoclinic'
according to the built-in table from CIF Core dictionary named
'cif_core.dic' version 2.4.1 from 2010-06-29.

Automatic conversion script
Id: cif_fix_values 1646 2011-03-28 12:23:43Z adriana 
;
_cod_original_cell_volume 4319.68(6)
_cod_database_code 4320859

loop_
_symmetry_equiv_pos_as_xyz
'x, y, z'
'-x, y+1/2, -z+1/2'
'-x, -y, -z'
'x, -y-1/2, z-1/2'

loop_
_atom_site_label
_atom_site_type_symbol
_atom_site_fract_x
_atom_site_fract_y
_atom_site_fract_z
_atom_site_U_iso_or_equiv
_atom_site_adp_type
_atom_site_occupancy
_atom_site_symmetry_multiplicity
_atom_site_calc_flag
_atom_site_refinement_flags
_atom_site_disorder_assembly
_atom_site_disorder_group
Ti1 Ti -0.30209(3) 0.55690(3) 0.31608(2) 0.01767(16) Uani 1 1 d . . .
Ti2 Ti -0.16709(3) 0.50954(3) 0.20006(2) 0.01768(16) Uani 1 1 d . . .
Cl1 Cl -0.15201(10) 0.26435(7) 0.05008(7) 0.0821(4) Uani 1 1 d . . .
Cl2 Cl -0.34805(10) 0.30067(8) 0.06664(6) 0.0815(4) Uani 1 1 d . . .
Cl3 Cl -0.28252(8) 0.34637(5) -0.06612(4) 0.0509(3) Uani 1 1 d . . .
Cl4 Cl -0.66751(9) 0.49568(10) 0.35269(7) 0.0928(5) Uani 1 1 d . . .
Cl5 Cl -0.64653(7) 0.63806(6) 0.27249(6) 0.0614(3) Uani 1 1 d . . .
Cl6 Cl -0.63213(11) 0.48963(7) 0.20276(6) 0.0784(4) Uani 1 1 d . . .
O1 O -0.37275(13) 0.64035(10) 0.33555(9) 0.0237(4) Uani 1 1 d . . .
O2 O -0.20566(14) 0.57809(11) 0.39455(10) 0.0281(4) Uani 1 1 d . . .
O3 O -0.21841(13) 0.46426(10) 0.28246(9) 0.0204(4) Uani 1 1 d . . .
O4 O -0.38643(14) 0.48116(11) 0.33422(10) 0.0257(4) Uani 1 1 d . . .
O5 O -0.08151(13) 0.58875(11) 0.21967(10) 0.0267(4) Uani 1 1 d . . .
O6 O -0.07387(14) 0.43868(10) 0.19302(10) 0.0255(4) Uani 1 1 d . . .
O7 O -0.22891(14) 0.50620(10) 0.10164(10) 0.0244(4) Uani 1 1 d . . .
O8 O -0.28216(12) 0.58591(10) 0.21689(9) 0.0190(4) Uani 1 1 d . . .
C1 C -0.3656(2) 0.68858(17) 0.40138(15) 0.0289(6) Uani 1 1 d . . .
C2 C -0.2583(2) 0.70649(17) 0.43156(14) 0.0283(6) Uani 1 1 d . . .
H2A H -0.2542 0.7379 0.4776 0.034 Uiso 1 1 calc R . .
H2B H -0.2358 0.7404 0.3946 0.034 Uiso 1 1 calc R . .
C3 C -0.1852(2) 0.63823(17) 0.45009(14) 0.0283(6) Uani 1 1 d . . .
C4 C -0.4202(2) 0.76507(18) 0.37667(17) 0.0376(7) Uani 1 1 d . . .
H4A H -0.3873 0.7933 0.3423 0.056 Uiso 1 1 calc R . .
H4B H -0.4215 0.7977 0.4205 0.056 Uiso 1 1 calc R . .
H4C H -0.4866 0.7529 0.3515 0.056 Uiso 1 1 calc R . .
C5 C -0.4170(2) 0.6447(2) 0.45589(17) 0.0392(7) Uani 1 1 d . . .
H5A H -0.3825 0.5959 0.4716 0.059 Uiso 1 1 calc R . .
H5B H -0.4836 0.6329 0.4311 0.059 Uiso 1 1 calc R . .
H5C H -0.4176 0.6776 0.4997 0.059 Uiso 1 1 calc R . .
C6 C -0.1837(3) 0.6003(2) 0.52619(17) 0.0474(9) Uani 1 1 d . . .
H6A H -0.1356 0.5582 0.5344 0.071 Uiso 1 1 calc R . .
H6B H -0.2478 0.5787 0.5273 0.071 Uiso 1 1 calc R . .
H6C H -0.1669 0.6397 0.5656 0.071 Uiso 1 1 calc R . .
C7 C -0.0837(2) 0.6696(2) 0.44750(19) 0.0421(8) Uani 1 1 d . . .
H7A H -0.0364 0.6271 0.4592 0.063 Uiso 1 1 calc R . .
H7B H -0.0670 0.7117 0.4842 0.063 Uiso 1 1 calc R . .
H7C H -0.0832 0.6899 0.3975 0.063 Uiso 1 1 calc R . .
C8 C -0.3710(2) 0.40055(16) 0.35595(16) 0.0305(6) Uani 1 1 d . . .
C9 C -0.2630(2) 0.38533(17) 0.38170(15) 0.0293(6) Uani 1 1 d . . .
H9A H -0.2559 0.3314 0.4019 0.035 Uiso 1 1 calc R . .
H9B H -0.2394 0.4211 0.4240 0.035 Uiso 1 1 calc R . .
C10 C -0.19304(19) 0.39340(16) 0.32671(14) 0.0246(6) Uani 1 1 d . . .
C11 C -0.4219(2) 0.3500(2) 0.2893(2) 0.0480(9) Uani 1 1 d . . .
H11A H -0.4903 0.3647 0.2757 0.072 Uiso 1 1 calc R . .
H11B H -0.4166 0.2946 0.3033 0.072 Uiso 1 1 calc R . .
H11C H -0.3910 0.3587 0.2465 0.072 Uiso 1 1 calc R . .
C12 C -0.4202(3) 0.3872(2) 0.4225(2) 0.0550(10) Uani 1 1 d . . .
H12A H -0.3890 0.4199 0.4645 0.083 Uiso 1 1 calc R . .
H12B H -0.4142 0.3320 0.4372 0.083 Uiso 1 1 calc R . .
H12C H -0.4888 0.4012 0.4083 0.083 Uiso 1 1 calc R . .
C13 C -0.0905(2) 0.4031(2) 0.37225(18) 0.0425(8) Uani 1 1 d . . .
H13A H -0.0453 0.4097 0.3384 0.064 Uiso 1 1 calc R . .
H13B H -0.0726 0.3565 0.4032 0.064 Uiso 1 1 calc R . .
H13C H -0.0878 0.4492 0.4044 0.064 Uiso 1 1 calc R . .
C14 C -0.1971(2) 0.32268(17) 0.27465(17) 0.0368(7) Uani 1 1 d . . .
H14A H -0.1528 0.3310 0.2404 0.055 Uiso 1 1 calc R . .
H14B H -0.2632 0.3164 0.2459 0.055 Uiso 1 1 calc R . .
H14C H -0.1780 0.2754 0.3044 0.055 Uiso 1 1 calc R . .
C15 C 0.01913(19) 0.59800(18) 0.21750(16) 0.0307(6) Uani 1 1 d . . .
C16 C 0.0703(2) 0.51770(19) 0.22487(19) 0.0372(7) Uani 1 1 d . . .
H16A H 0.1347 0.5253 0.2123 0.045 Uiso 1 1 calc R . .
H16B H 0.0815 0.5026 0.2782 0.045 Uiso 1 1 calc R . .
C17 C 0.0225(2) 0.44726(17) 0.17894(18) 0.0327(7) Uani 1 1 d . . .
C18 C 0.0266(2) 0.6432(2) 0.1468(2) 0.0439(8) Uani 1 1 d . . .
H18A H -0.0016 0.6120 0.1029 0.066 Uiso 1 1 calc R . .
H18B H 0.0947 0.6539 0.1465 0.066 Uiso 1 1 calc R . .
H18C H -0.0086 0.6928 0.1458 0.066 Uiso 1 1 calc R . .
C19 C 0.0640(2) 0.6474(2) 0.2858(2) 0.0470(8) Uani 1 1 d . . .
H19A H 0.0325 0.6988 0.2825 0.070 Uiso 1 1 calc R . .
H19B H 0.1333 0.6543 0.2873 0.070 Uiso 1 1 calc R . .
H19C H 0.0548 0.6208 0.3314 0.070 Uiso 1 1 calc R . .
C20 C 0.0135(3) 0.4562(2) 0.09413(19) 0.0490(9) Uani 1 1 d . . .
H20A H -0.0210 0.5048 0.0775 0.074 Uiso 1 1 calc R . .
H20B H -0.0224 0.4117 0.0686 0.074 Uiso 1 1 calc R . .
H20C H 0.0782 0.4579 0.0823 0.074 Uiso 1 1 calc R . .
C21 C 0.0787(3) 0.3731(2) 0.2071(3) 0.0577(10) Uani 1 1 d . . .
H21A H 0.0488 0.3280 0.1783 0.087 Uiso 1 1 calc R . .
H21B H 0.0773 0.3654 0.2600 0.087 Uiso 1 1 calc R . .
H21C H 0.1458 0.3784 0.2011 0.087 Uiso 1 1 calc R . .
C22 C -0.28768(19) 0.56275(15) 0.05494(13) 0.0229(5) Uani 1 1 d . . .
C23 C -0.2802(2) 0.64282(15) 0.09420(13) 0.0235(6) Uani 1 1 d . . .
H23A H -0.3167 0.6808 0.0583 0.028 Uiso 1 1 calc R . .
H23B H -0.2114 0.6588 0.1031 0.028 Uiso 1 1 calc R . .
C24 C -0.3149(2) 0.65325(15) 0.16906(14) 0.0227(5) Uani 1 1 d . . .
C25 C -0.2440(2) 0.57131(18) -0.01555(16) 0.0352(7) Uani 1 1 d . . .
H25A H -0.2474 0.5209 -0.0416 0.053 Uiso 1 1 calc R . .
H25B H -0.1762 0.5878 -0.0011 0.053 Uiso 1 1 calc R . .
H25C H -0.2805 0.6106 -0.0487 0.053 Uiso 1 1 calc R . .
C26 C -0.3898(2) 0.5295(2) 0.03375(17) 0.0377(7) Uani 1 1 d . . .
H26A H -0.4172 0.5241 0.0787 0.057 Uiso 1 1 calc R . .
H26B H -0.3876 0.4781 0.0104 0.057 Uiso 1 1 calc R . .
H26C H -0.4303 0.5649 -0.0015 0.057 Uiso 1 1 calc R . .
C27 C -0.4250(2) 0.65999(19) 0.15813(15) 0.0347(7) Uani 1 1 d . . .
H27A H -0.4433 0.6659 0.2068 0.052 Uiso 1 1 calc R . .
H27B H -0.4552 0.6126 0.1335 0.052 Uiso 1 1 calc R . .
H27C H -0.4472 0.7057 0.1270 0.052 Uiso 1 1 calc R . .
C28 C -0.2657(3) 0.72702(16) 0.20689(16) 0.0368(7) Uani 1 1 d . . .
H28A H -0.2861 0.7354 0.2545 0.055 Uiso 1 1 calc R . .
H28B H -0.2843 0.7723 0.1743 0.055 Uiso 1 1 calc R . .
H28C H -0.1953 0.7204 0.2160 0.055 Uiso 1 1 calc R . .
C30 C -0.2471(3) 0.33183(19) 0.03097(17) 0.0402(7) Uani 1 1 d . . .
H30A H -0.2241 0.3829 0.0548 0.048 Uiso 1 1 calc R . .
C31 C -0.6079(3) 0.5403(2) 0.28766(18) 0.0443(8) Uani 1 1 d . . .
H31A H -0.5366 0.5396 0.3079 0.053 Uiso 1 1 calc R . .

loop_
_atom_site_aniso_label
_atom_site_aniso_U_11
_atom_site_aniso_U_22
_atom_site_aniso_U_33
_atom_site_aniso_U_23
_atom_site_aniso_U_13
_atom_site_aniso_U_12
Ti1 0.0209(3) 0.0175(3) 0.0165(3) 0.00041(16) 0.00819(18) 0.00026(17)
Ti2 0.0185(3) 0.0170(3) 0.0195(3) 0.00008(16) 0.00860(19) 0.00025(17)
Cl1 0.0895(9) 0.0547(7) 0.0829(8) -0.0151(5) -0.0289(6) 0.0276(6)
Cl2 0.1013(9) 0.0914(9) 0.0614(6) -0.0092(6) 0.0394(6) -0.0423(7)
Cl3 0.0758(6) 0.0426(5) 0.0347(4) -0.0006(3) 0.0124(4) 0.0088(4)
Cl4 0.0572(7) 0.1447(13) 0.0801(8) 0.0625(8) 0.0226(6) 0.0039(7)
Cl5 0.0513(6) 0.0514(6) 0.0811(7) -0.0044(5) 0.0123(5) 0.0018(4)
Cl6 0.0999(10) 0.0709(8) 0.0540(6) -0.0144(5) -0.0096(6) 0.0207(7)
O1 0.0287(10) 0.0228(9) 0.0215(9) -0.0036(7) 0.0096(7) 0.0020(8)
O2 0.0302(10) 0.0299(10) 0.0233(9) -0.0037(8) 0.0036(7) 0.0038(8)
O3 0.0253(9) 0.0172(9) 0.0203(8) 0.0032(7) 0.0083(7) 0.0041(7)
O4 0.0271(10) 0.0215(10) 0.0323(10) 0.0056(7) 0.0152(8) -0.0002(8)
O5 0.0209(10) 0.0238(10) 0.0372(10) -0.0040(8) 0.0099(8) -0.0022(8)
O6 0.0244(10) 0.0223(10) 0.0329(10) 0.0005(7) 0.0129(8) 0.0028(8)
O7 0.0311(11) 0.0222(9) 0.0211(9) -0.0007(7) 0.0079(8) 0.0033(8)
O8 0.0223(9) 0.0167(9) 0.0196(8) 0.0019(6) 0.0081(7) 0.0023(7)
C1 0.0344(15) 0.0306(15) 0.0260(13) -0.0084(11) 0.0163(11) -0.0009(12)
C2 0.0343(15) 0.0283(15) 0.0238(13) -0.0084(10) 0.0096(11) -0.0020(12)
C3 0.0309(15) 0.0327(15) 0.0216(13) -0.0072(11) 0.0065(11) -0.0032(12)
C4 0.0400(17) 0.0320(17) 0.0416(16) -0.0157(13) 0.0098(13) 0.0051(13)
C5 0.0382(17) 0.053(2) 0.0322(15) -0.0047(13) 0.0213(13) -0.0042(15)
C6 0.054(2) 0.063(2) 0.0260(15) 0.0058(15) 0.0105(14) 0.0075(18)
C7 0.0280(16) 0.0462(19) 0.0506(18) -0.0077(15) 0.0046(13) -0.0057(14)
C8 0.0351(16) 0.0229(14) 0.0377(15) 0.0102(11) 0.0176(12) -0.0015(12)
C9 0.0406(17) 0.0231(14) 0.0266(13) 0.0092(10) 0.0124(12) 0.0033(12)
C10 0.0254(14) 0.0211(13) 0.0277(13) 0.0104(10) 0.0064(11) 0.0053(11)
C11 0.0360(18) 0.0301(17) 0.077(2) -0.0107(16) 0.0084(17) -0.0044(14)
C12 0.068(2) 0.042(2) 0.068(2) 0.0273(17) 0.047(2) 0.0120(18)
C13 0.0301(17) 0.055(2) 0.0399(17) 0.0184(15) 0.0011(13) 0.0090(15)
C14 0.0472(19) 0.0207(14) 0.0479(17) 0.0029(12) 0.0225(14) 0.0048(13)
C15 0.0176(13) 0.0351(16) 0.0417(16) -0.0049(12) 0.0113(11) -0.0059(12)
C16 0.0229(15) 0.0421(19) 0.0481(18) -0.0024(14) 0.0110(13) 0.0007(13)
C17 0.0255(15) 0.0284(15) 0.0485(17) -0.0009(12) 0.0179(13) 0.0043(12)
C18 0.0411(19) 0.0400(19) 0.057(2) 0.0030(15) 0.0238(16) -0.0076(15)
C19 0.0297(17) 0.051(2) 0.060(2) -0.0135(16) 0.0090(15) -0.0121(15)
C20 0.055(2) 0.052(2) 0.050(2) -0.0151(16) 0.0340(17) -0.0102(18)
C21 0.0328(19) 0.044(2) 0.100(3) -0.001(2) 0.0221(19) 0.0182(16)
C22 0.0268(14) 0.0251(14) 0.0175(12) 0.0029(9) 0.0060(10) 0.0023(11)
C23 0.0285(14) 0.0247(14) 0.0200(12) 0.0056(10) 0.0112(10) 0.0022(11)
C24 0.0321(14) 0.0176(13) 0.0208(12) 0.0043(9) 0.0108(10) 0.0041(11)
C25 0.0510(19) 0.0355(16) 0.0229(13) -0.0003(11) 0.0167(13) 0.0061(14)
C26 0.0308(16) 0.0388(18) 0.0418(17) -0.0071(14) 0.0032(13) -0.0015(14)
C27 0.0350(16) 0.0446(18) 0.0271(14) 0.0079(12) 0.0128(12) 0.0168(14)
C28 0.060(2) 0.0220(14) 0.0335(15) -0.0008(11) 0.0209(14) -0.0034(14)
C30 0.054(2) 0.0331(17) 0.0334(15) -0.0036(13) 0.0074(14) -0.0044(15)
C31 0.0338(18) 0.060(2) 0.0388(17) 0.0052(15) 0.0058(13) -0.0016(16)

loop_
_atom_type_symbol
_atom_type_description
_atom_type_scat_dispersion_real
_atom_type_scat_dispersion_imag
_atom_type_scat_source
C C 0.0033 0.0016 'International Tables Vol C Tables 4.2.6.8 and 6.1.1.4'
H H 0.0000 0.0000 'International Tables Vol C Tables 4.2.6.8 and 6.1.1.4'
O O 0.0106 0.0060 'International Tables Vol C Tables 4.2.6.8 and 6.1.1.4'
Cl Cl 0.1484 0.1585 'International Tables Vol C Tables 4.2.6.8 and 6.1.1.4'
Ti Ti 0.2776 0.4457 'International Tables Vol C Tables 4.2.6.8 and 6.1.1.4'

loop_
_geom_angle_atom_site_label_1
_geom_angle_atom_site_label_2
_geom_angle_atom_site_label_3
_geom_angle
_geom_angle_site_symmetry_1
_geom_angle_site_symmetry_3
_geom_angle_publ_flag
O2 Ti1 O1 92.45(8) . . ?
O2 Ti1 O4 114.28(9) . . ?
O1 Ti1 O4 96.73(8) . . ?
O2 Ti1 O8 117.46(8) . . ?
O1 Ti1 O8 99.75(8) . . ?
O4 Ti1 O8 124.50(8) . . ?
O2 Ti1 O3 90.31(8) . . ?
O1 Ti1 O3 174.12(7) . . ?
O4 Ti1 O3 86.86(8) . . ?
O8 Ti1 O3 74.36(7) . . ?
O5 Ti2 O6 92.81(9) . . ?
O5 Ti2 O7 112.72(9) . . ?
O6 Ti2 O7 96.82(8) . . ?
O5 Ti2 O3 118.72(8) . . ?
O6 Ti2 O3 100.16(8) . . ?
O7 Ti2 O3 124.44(8) . . ?
O5 Ti2 O8 90.62(8) . . ?
O6 Ti2 O8 174.08(7) . . ?
O7 Ti2 O8 86.29(7) . . ?
O3 Ti2 O8 73.95(7) . . ?
C1 O1 Ti1 131.42(16) . . ?
C3 O2 Ti1 136.06(17) . . ?
C10 O3 Ti2 131.82(15) . . ?
C10 O3 Ti1 122.88(14) . . ?
Ti2 O3 Ti1 103.86(8) . . ?
C8 O4 Ti1 131.21(17) . . ?
C15 O5 Ti2 134.73(17) . . ?
C17 O6 Ti2 132.01(17) . . ?
C22 O7 Ti2 131.69(16) . . ?
C24 O8 Ti1 131.88(14) . . ?
C24 O8 Ti2 123.23(14) . . ?
Ti1 O8 Ti2 103.40(7) . . ?
O1 C1 C2 108.2(2) . . ?
O1 C1 C4 107.0(2) . . ?
C2 C1 C4 109.6(2) . . ?
O1 C1 C5 107.4(2) . . ?
C2 C1 C5 115.0(2) . . ?
C4 C1 C5 109.3(2) . . ?
C1 C2 C3 119.6(2) . . ?
O2 C3 C6 107.7(2) . . ?
O2 C3 C7 106.6(2) . . ?
C6 C3 C7 109.4(3) . . ?
O2 C3 C2 110.7(2) . . ?
C6 C3 C2 113.8(2) . . ?
C7 C3 C2 108.3(2) . . ?
O4 C8 C9 109.6(2) . . ?
O4 C8 C12 107.1(2) . . ?
C9 C8 C12 108.2(3) . . ?
O4 C8 C11 107.3(2) . . ?
C9 C8 C11 115.1(3) . . ?
C12 C8 C11 109.3(3) . . ?
C8 C9 C10 120.8(2) . . ?
O3 C10 C13 108.2(2) . . ?
O3 C10 C14 109.6(2) . . ?
C13 C10 C14 109.8(3) . . ?
O3 C10 C9 108.4(2) . . ?
C13 C10 C9 108.2(2) . . ?
C14 C10 C9 112.5(2) . . ?
O5 C15 C18 108.4(2) . . ?
O5 C15 C19 106.6(2) . . ?
C18 C15 C19 108.8(3) . . ?
O5 C15 C16 110.3(2) . . ?
C18 C15 C16 114.4(3) . . ?
C19 C15 C16 108.0(3) . . ?
C17 C16 C15 120.0(3) . . ?
O6 C17 C21 107.4(2) . . ?
O6 C17 C20 107.5(3) . . ?
C21 C17 C20 110.8(3) . . ?
O6 C17 C16 107.9(2) . . ?
C21 C17 C16 108.8(3) . . ?
C20 C17 C16 114.2(3) . . ?
O7 C22 C26 107.7(2) . . ?
O7 C22 C23 110.1(2) . . ?
C26 C22 C23 115.0(2) . . ?
O7 C22 C25 106.3(2) . . ?
C26 C22 C25 109.8(2) . . ?
C23 C22 C25 107.7(2) . . ?
C22 C23 C24 120.6(2) . . ?
O8 C24 C27 109.1(2) . . ?
O8 C24 C28 108.5(2) . . ?
C27 C24 C28 110.6(2) . . ?
O8 C24 C23 108.61(19) . . ?
C27 C24 C23 112.6(2) . . ?
C28 C24 C23 107.3(2) . . ?
Cl1 C30 Cl3 110.19(18) . . ?
Cl1 C30 Cl2 111.77(19) . . ?
Cl3 C30 Cl2 109.14(19) . . ?
Cl6 C31 Cl4 110.5(2) . . ?
Cl6 C31 Cl5 109.26(18) . . ?
Cl4 C31 Cl5 110.0(2) . . ?

loop_
_geom_bond_atom_site_label_1
_geom_bond_atom_site_label_2
_geom_bond_distance
_geom_bond_site_symmetry_2
_geom_bond_publ_flag
Ti1 O2 1.8051(19) . ?
Ti1 O1 1.8158(18) . ?
Ti1 O4 1.8329(18) . ?
Ti1 O8 1.9542(16) . ?
Ti1 O3 2.1375(18) . ?
Ti2 O5 1.8015(19) . ?
Ti2 O6 1.8113(18) . ?
Ti2 O7 1.8366(19) . ?
Ti2 O3 1.9572(17) . ?
Ti2 O8 2.1528(17) . ?
Cl1 C30 1.750(4) . ?
Cl2 C30 1.764(4) . ?
Cl3 C30 1.763(3) . ?
Cl4 C31 1.761(4) . ?
Cl5 C31 1.763(4) . ?
Cl6 C31 1.750(4) . ?
O1 C1 1.446(3) . ?
O2 C3 1.433(3) . ?
O3 C10 1.461(3) . ?
O4 C8 1.438(3) . ?
O5 C15 1.437(3) . ?
O6 C17 1.442(3) . ?
O7 C22 1.438(3) . ?
O8 C24 1.463(3) . ?
C1 C2 1.535(4) . ?
C1 C4 1.538(4) . ?
C1 C5 1.539(4) . ?
C2 C3 1.549(4) . ?
C3 C6 1.532(4) . ?
C3 C7 1.537(4) . ?
C8 C9 1.525(4) . ?
C8 C12 1.533(4) . ?
C8 C11 1.549(4) . ?
C9 C10 1.550(4) . ?
C10 C13 1.527(4) . ?
C10 C14 1.532(4) . ?
C15 C18 1.527(4) . ?
C15 C19 1.536(4) . ?
C15 C16 1.544(4) . ?
C16 C17 1.543(4) . ?
C17 C21 1.528(4) . ?
C17 C20 1.538(5) . ?
C22 C26 1.525(4) . ?
C22 C23 1.539(4) . ?
C22 C25 1.543(3) . ?
C23 C24 1.553(3) . ?
C24 C27 1.531(4) . ?
C24 C28 1.535(4) . ?
